data_1555657
loop_
_publ_author_name
'Li, Qing'
'Qiu, Sheng-Chao'
'Zhang, Jing'
'Chen, Kai'
'Huang, Ying'
'Xiao, Xin'
'Zhang, Yingjie'
'Li, Feng'
'Zhang, Yun-Qian'
'Xue, Sai-Feng'
'Zhu, Qian-Jiang'
'Tao, Zhu'
'Lindoy, Leonard F.'
'Wei, Gang'

_publ_section_title
;
 Twisted Cucurbit[n]urils.
;
_journal_issue 16
_journal_name_full 'Organic letters'
_journal_page_first 4020
_journal_page_last 4023
_journal_paper_doi 10.1021/acs.orglett.6b01842
_journal_volume 18
_journal_year 2016
_chemical_formula_sum 'C90 H188 Cd1.5 Cl4 N60 O79'
_chemical_formula_weight 3685.40
_space_group_IT_number 14
_space_group_name_Hall '-P 2yn'
_space_group_name_H-M_alt 'P 1 21/n 1'
_symmetry_cell_setting monoclinic
_symmetry_space_group_name_H-M 'P 1 21/n 1'
_atom_sites_solution_hydrogens geom
_atom_sites_solution_primary direct
_atom_sites_solution_secondary difmap
_audit_creation_method SHELXL-97
_cell_angle_alpha 90.00
_cell_angle_beta 92.90(3)
_cell_angle_gamma 90.00
_cell_formula_units_Z 4
_cell_length_a 19.793(4)
_cell_length_b 22.357(5)
_cell_length_c 32.252(7)
_cell_measurement_reflns_used 18000
_cell_measurement_temperature 100.0(2)
_cell_measurement_theta_max 20.795
_cell_measurement_theta_min 1.109
_cell_volume 14254(5)
_computing_cell_refinement 'XDS (Kabsch, 1993)'
_computing_data_collection 'BlueIce (McPhillips, et al., 2002)'
_computing_data_reduction 'XDS (Kabsch, 1993)'
_computing_structure_refinement 'SHELXL-97 (Sheldrick, 1997)'
_computing_structure_solution 'ShelXT (Sheldrick, 2015)'
_diffrn_ambient_temperature 100.0(2)
_diffrn_measured_fraction_theta_full 0.970
_diffrn_measured_fraction_theta_max 0.970
_diffrn_measurement_device_type 'ADSC quantum Detector'
_diffrn_measurement_method 'phi scan'
_diffrn_radiation_source 'Australian Synchrotron MX2'
_diffrn_radiation_type 'silicon double crystal monochromated synchrotron'
_diffrn_radiation_wavelength 0.71073
_diffrn_reflns_av_R_equivalents 0.1413
_diffrn_reflns_av_sigmaI/netI 0.0824
_diffrn_reflns_limit_h_max 19
_diffrn_reflns_limit_h_min -19
_diffrn_reflns_limit_k_max 22
_diffrn_reflns_limit_k_min -22
_diffrn_reflns_limit_l_max 32
_diffrn_reflns_limit_l_min -32
_diffrn_reflns_number 106076
_diffrn_reflns_theta_full 20.79
_diffrn_reflns_theta_max 20.79
_diffrn_reflns_theta_min 1.11
_exptl_absorpt_coefficient_mu 0.432
_exptl_absorpt_correction_type none
_exptl_crystal_colour coliurless
_exptl_crystal_density_diffrn 1.717
_exptl_crystal_density_method 'not measured'
_exptl_crystal_description block
_exptl_crystal_F_000 7680
_exptl_crystal_size_max 0.2
_exptl_crystal_size_mid 0.1
_exptl_crystal_size_min 0.2
_platon_squeeze_details '                                                 '
_refine_diff_density_max 1.920
_refine_diff_density_min -1.275
_refine_diff_density_rms 0.105
_refine_ls_extinction_method none
_refine_ls_goodness_of_fit_ref 1.060
_refine_ls_hydrogen_treatment constr
_refine_ls_matrix_type full
_refine_ls_number_parameters 1694
_refine_ls_number_reflns 14437
_refine_ls_number_restraints 12
_refine_ls_restrained_S_all 1.061
_refine_ls_R_factor_all 0.1276
_refine_ls_R_factor_gt 0.0929
_refine_ls_shift/su_max 0.076
_refine_ls_shift/su_mean 0.006
_refine_ls_structure_factor_coef Fsqd
_refine_ls_weighting_details 'calc w=1/[\s^2^(Fo^2^)+(0.1858P)^2^+4.1151P] where P=(Fo^2^+2Fc^2^)/3'
_refine_ls_weighting_scheme calc
_refine_ls_wR_factor_gt 0.2599
_refine_ls_wR_factor_ref 0.2824
_reflns_number_gt 9748
_reflns_number_total 14437
_reflns_threshold_expression >2sigma(I)
_cod_data_source_file ol6b01842_si_003.cif
_cod_data_source_block tQ[15]
_cod_depositor_comments
;
The following automatic conversions were performed:

data item '_symmetry_cell_setting' value 'Monoclinic' was changed to
'monoclinic' in accordance with the
/home/saulius/struct/COD-crude-data/automatic-downloads/DataCite-retrospective/ACS/depositions/lib/dictionaries/cif_core.dic
dictionary named 'cif_core.dic' version 2.4.2 last updated on
2011-04-26.

Automatic conversion script
Id: cif_fix_values 6909 2019-04-08 15:41:33Z antanas 
;
_cod_original_sg_symbol_H-M P21/n
_cod_original_formula_sum 'C90 H188 Cd1.50 Cl4 N60 O79'
_cod_database_code 1555657

loop_
_symmetry_equiv_pos_as_xyz
'x, y, z'
'-x+1/2, y+1/2, -z+1/2'
'-x, -y, -z'
'x-1/2, -y-1/2, z-1/2'

loop_
_atom_site_label
_atom_site_type_symbol
_atom_site_fract_x
_atom_site_fract_y
_atom_site_fract_z
_atom_site_U_iso_or_equiv
_atom_site_adp_type
_atom_site_occupancy
_atom_site_symmetry_multiplicity
_atom_site_calc_flag
_atom_site_refinement_flags
O1W O 0.4602(7) 0.5175(5) 0.8072(6) 0.181(8) Uani 1 1 d .
O2W O 0.3002(5) 0.5729(5) 0.7814(3) 0.098(3) Uani 1 1 d .
Cd1 Cd 0.34752(11) 0.50392(10) 0.82681(7) 0.1020(11) Uani 0.572(5) 1 d P
Cd2 Cd 0.07806(6) 0.55975(5) 0.02644(3) 0.0787(4) Uani 1 1 d .
Cl1 Cl 0.05599(13) 0.55168(12) 0.09887(8) 0.0507(7) Uani 1 1 d .
Cl2 Cl 0.03353(13) 0.64650(14) -0.01374(8) 0.0589(8) Uani 1 1 d .
Cl3 Cl 0.20051(16) 0.5984(2) 0.03205(10) 0.0887(11) Uani 1 1 d .
Cl4 Cl 0.0843(2) 0.47188(17) -0.01766(12) 0.0976(12) Uani 1 1 d .
C1 C 0.3587(5) 0.6235(5) 0.8914(3) 0.038(2) Uani 1 1 d .
C2 C 0.3505(5) 0.7220(4) 0.9151(3) 0.038(2) Uani 1 1 d .
H2 H 0.3779 0.7414 0.9374 0.046 Uiso 1 1 calc R
C3 C 0.2924(4) 0.6850(4) 0.9320(3) 0.036(2) Uani 1 1 d .
H3 H 0.2951 0.6841 0.9625 0.044 Uiso 1 1 calc R
C4 C 0.2454(5) 0.7616(5) 0.8907(3) 0.037(2) Uani 1 1 d .
C5 C 0.2689(4) 0.5717(4) 0.9280(3) 0.036(2) Uani 1 1 d .
H5A H 0.2983 0.5377 0.9239 0.043 Uiso 1 1 calc R
H5B H 0.2619 0.5746 0.9575 0.043 Uiso 1 1 calc R
C6 C 0.1635(5) 0.6994(4) 0.9255(3) 0.041(2) Uani 1 1 d .
H6A H 0.1342 0.7337 0.9206 0.050 Uiso 1 1 calc R
H6B H 0.1627 0.6892 0.9547 0.050 Uiso 1 1 calc R
C7 C 0.2014(5) 0.5201(5) 0.8757(4) 0.050(3) Uani 1 1 d .
C8 C 0.1459(5) 0.5883(4) 0.9154(3) 0.043(3) Uani 1 1 d .
H8 H 0.1367 0.5849 0.9449 0.052 Uiso 1 1 calc R
C9 C 0.0916(5) 0.5536(4) 0.8877(3) 0.041(2) Uani 1 1 d .
H9 H 0.0626 0.5287 0.9043 0.049 Uiso 1 1 calc R
C10 C 0.0812(5) 0.6556(5) 0.8752(3) 0.047(3) Uani 1 1 d .
C11 C 0.1076(5) 0.4659(4) 0.8398(3) 0.042(3) Uani 1 1 d .
H11A H 0.0763 0.4456 0.8572 0.050 Uiso 1 1 calc R
H11B H 0.1449 0.4388 0.8354 0.050 Uiso 1 1 calc R
C12 C -0.0113(4) 0.5897(5) 0.8439(3) 0.045(3) Uani 1 1 d .
H12A H -0.0368 0.6267 0.8415 0.054 Uiso 1 1 calc R
H12B H -0.0369 0.5619 0.8600 0.054 Uiso 1 1 calc R
C13 C 0.0907(6) 0.4510(5) 0.7629(3) 0.045(3) Uani 1 1 d .
C14 C 0.0050(5) 0.4994(4) 0.7963(3) 0.046(3) Uani 1 1 d .
H14 H -0.0236 0.4764 0.8145 0.055 Uiso 1 1 calc R
C15 C -0.0174(4) 0.4906(4) 0.7501(3) 0.038(2) Uani 1 1 d .
H15 H -0.0594 0.4676 0.7465 0.046 Uiso 1 1 calc R
C16 C -0.0236(5) 0.5927(7) 0.7676(4) 0.054(3) Uani 1 1 d .
C17 C 0.0406(5) 0.4342(4) 0.6943(3) 0.046(3) Uani 1 1 d .
H17A H -0.0007 0.4113 0.6891 0.055 Uiso 1 1 calc R
H17B H 0.0783 0.4065 0.6937 0.055 Uiso 1 1 calc R
C18 C -0.0658(5) 0.5659(5) 0.6964(3) 0.052(3) Uani 1 1 d .
H18A H -0.1027 0.5375 0.6928 0.062 Uiso 1 1 calc R
H18B H -0.0851 0.6056 0.6983 0.062 Uiso 1 1 calc R
C19 C 0.1060(7) 0.4728(5) 0.6359(4) 0.060(3) Uani 1 1 d .
C20 C -0.0086(5) 0.5076(4) 0.6405(3) 0.040(2) Uani 1 1 d .
H20 H -0.0482 0.4816 0.6364 0.048 Uiso 1 1 calc R
C21 C 0.0183(5) 0.5282(5) 0.5993(3) 0.049(3) Uani 1 1 d .
H21 H -0.0076 0.5108 0.5756 0.058 Uiso 1 1 calc R
C22 C -0.0170(5) 0.6130(6) 0.6348(3) 0.047(3) Uani 1 1 d .
C23 C 0.1252(5) 0.5001(5) 0.5637(3) 0.050(3) Uani 1 1 d .
H23A H 0.1588 0.4688 0.5682 0.060 Uiso 1 1 calc R
H23B H 0.0938 0.4870 0.5414 0.060 Uiso 1 1 calc R
C24 C 0.0186(6) 0.6317(5) 0.5642(3) 0.055(3) Uani 1 1 d .
H24A H -0.0058 0.6137 0.5405 0.065 Uiso 1 1 calc R
H24B H -0.0021 0.6701 0.5693 0.065 Uiso 1 1 calc R
C25 C 0.2274(7) 0.5494(6) 0.5423(4) 0.063(3) Uani 1 1 d .
C26 C 0.1254(5) 0.6003(5) 0.5294(3) 0.050(3) Uani 1 1 d .
H26 H 0.0981 0.5856 0.5053 0.060 Uiso 1 1 calc R
C27 C 0.1827(5) 0.6413(5) 0.5160(4) 0.055(3) Uani 1 1 d .
H27 H 0.1758 0.6556 0.4874 0.066 Uiso 1 1 calc R
C28 C 0.1200(6) 0.6919(6) 0.5625(4) 0.062(3) Uani 1 1 d .
C29 C 0.3039(5) 0.6100(5) 0.5018(3) 0.056(3) Uani 1 1 d .
H29A H 0.2941 0.6220 0.4732 0.067 Uiso 1 1 calc R
H29B H 0.3278 0.5722 0.5015 0.067 Uiso 1 1 calc R
C30 C 0.2182(5) 0.7467(5) 0.5374(4) 0.061(3) Uani 1 1 d .
H30A H 0.2128 0.7556 0.5080 0.073 Uiso 1 1 calc R
H30B H 0.1986 0.7793 0.5526 0.073 Uiso 1 1 calc R
C31 C 0.4175(6) 0.6415(6) 0.5313(3) 0.057(3) Uani 1 1 d .
C32 C 0.3389(5) 0.7173(5) 0.5200(3) 0.050(3) Uani 1 1 d .
H32 H 0.3255 0.7297 0.4916 0.061 Uiso 1 1 calc R
C33 C 0.4052(5) 0.7470(5) 0.5349(3) 0.047(3) Uani 1 1 d .
H33 H 0.4224 0.7737 0.5137 0.057 Uiso 1 1 calc R
C34 C 0.3206(6) 0.7795(5) 0.5774(4) 0.053(3) Uani 1 1 d .
C35 C 0.5226(5) 0.6990(5) 0.5418(4) 0.055(3) Uani 1 1 d .
H35A H 0.5414 0.6594 0.5380 0.066 Uiso 1 1 calc R
H35B H 0.5358 0.7239 0.5190 0.066 Uiso 1 1 calc R
C36 C 0.4332(5) 0.8285(5) 0.5860(3) 0.051(3) Uani 1 1 d .
H36A H 0.4469 0.8519 0.5626 0.061 Uiso 1 1 calc R
H36B H 0.4071 0.8543 0.6033 0.061 Uiso 1 1 calc R
C37 C 0.6020(6) 0.6952(6) 0.6025(4) 0.061(3) Uani 1 1 d .
C38 C 0.5495(5) 0.7858(5) 0.5893(3) 0.047(3) Uani 1 1 d .
H38 H 0.5572 0.8091 0.5642 0.056 Uiso 1 1 calc R
C39 C 0.6080(6) 0.7954(5) 0.6224(4) 0.061(3) Uani 1 1 d .
H39 H 0.6430 0.8217 0.6121 0.073 Uiso 1 1 calc R
C40 C 0.5104(5) 0.8326(5) 0.6474(4) 0.045(3) Uani 1 1 d .
C41 C 0.7026(6) 0.7245(5) 0.6446(4) 0.071(4) Uani 1 1 d .
H41A H 0.7320 0.7530 0.6317 0.085 Uiso 1 1 calc R
H41B H 0.7168 0.6847 0.6369 0.085 Uiso 1 1 calc R
C42 C 0.6151(5) 0.8539(5) 0.6879(3) 0.0481(18) Uani 1 1 d U
H42A H 0.5837 0.8787 0.7024 0.058 Uiso 1 1 calc R
H42B H 0.6464 0.8804 0.6748 0.058 Uiso 1 1 calc R
C43 C 0.7480(6) 0.6905(7) 0.7127(5) 0.068(4) Uani 1 1 d .
C44 C 0.7155(5) 0.7904(5) 0.7084(3) 0.054(3) Uani 1 1 d .
H44 H 0.7431 0.8173 0.6923 0.064 Uiso 1 1 calc R
C45 C 0.7483(5) 0.7777(5) 0.7518(3) 0.053(3) Uani 1 1 d .
H45 H 0.7862 0.8047 0.7587 0.063 Uiso 1 1 calc R
C46 C 0.6413(6) 0.8174(5) 0.7595(4) 0.048(3) Uani 1 1 d .
C47 C 0.8233(5) 0.6868(6) 0.7754(4) 0.070(4) Uani 1 1 d .
H47A H 0.8436 0.6551 0.7597 0.084 Uiso 1 1 calc R
H47B H 0.8585 0.7155 0.7831 0.084 Uiso 1 1 calc R
C48 C 0.7005(6) 0.7839(5) 0.8221(4) 0.062(3) Uani 1 1 d .
H48A H 0.6616 0.8029 0.8336 0.075 Uiso 1 1 calc R
H48B H 0.7403 0.8066 0.8311 0.075 Uiso 1 1 calc R
C49 C 0.8044(5) 0.6019(6) 0.8213(4) 0.056(3) Uani 1 1 d U
C50 C 0.7699(5) 0.6928(5) 0.8450(4) 0.054(3) Uani 1 1 d .
H50 H 0.8037 0.7211 0.8564 0.065 Uiso 1 1 calc R
C51 C 0.7579(5) 0.6416(5) 0.8780(4) 0.056(3) Uani 1 1 d .
H51 H 0.7830 0.6485 0.9046 0.067 Uiso 1 1 calc R
C52 C 0.6591(5) 0.6987(5) 0.8627(3) 0.054(3) Uani 1 1 d .
C53 C 0.7927(5) 0.5354(5) 0.8804(4) 0.053(3) Uani 1 1 d .
H53A H 0.8148 0.5457 0.9070 0.063 Uiso 1 1 calc R
H53B H 0.8243 0.5117 0.8653 0.063 Uiso 1 1 calc R
C54 C 0.6514(5) 0.6226(4) 0.9172(3) 0.049(3) Uani 1 1 d .
H54A H 0.6098 0.6438 0.9218 0.059 Uiso 1 1 calc R
H54B H 0.6815 0.6277 0.9416 0.059 Uiso 1 1 calc R
C55 C 0.7255(6) 0.4424(5) 0.8732(4) 0.054(3) Uani 1 1 d .
C56 C 0.6892(5) 0.5135(5) 0.9224(3) 0.046(3) Uani 1 1 d .
H56 H 0.7148 0.5231 0.9484 0.056 Uiso 1 1 calc R
C57 C 0.6476(4) 0.4562(4) 0.9252(3) 0.032(2) Uani 1 1 d .
H57 H 0.6542 0.4374 0.9526 0.039 Uiso 1 1 calc R
C58 C 0.5734(6) 0.5364(5) 0.9143(3) 0.043(3) Uani 1 1 d .
C59 C 0.6625(5) 0.3540(4) 0.8924(3) 0.045(3) Uani 1 1 d .
H59A H 0.6646 0.3392 0.9207 0.054 Uiso 1 1 calc R
H59B H 0.6996 0.3361 0.8783 0.054 Uiso 1 1 calc R
C60 C 0.5193(5) 0.4380(4) 0.9258(3) 0.042(3) Uani 1 1 d .
H60A H 0.5283 0.4164 0.9516 0.050 Uiso 1 1 calc R
H60B H 0.4805 0.4637 0.9295 0.050 Uiso 1 1 calc R
C61 C 0.5934(5) 0.3138(5) 0.8322(3) 0.044(3) Uani 1 1 d .
C62 C 0.5349(5) 0.3362(5) 0.8916(3) 0.047(3) Uani 1 1 d .
H62 H 0.5380 0.3166 0.9189 0.056 Uiso 1 1 calc R
C63 C 0.4870(4) 0.3016(4) 0.8599(3) 0.034(2) Uani 1 1 d .
H63 H 0.4747 0.2620 0.8701 0.041 Uiso 1 1 calc R
C64 C 0.4395(5) 0.3943(5) 0.8735(3) 0.034(2) Uani 1 1 d .
C65 C 0.5088(5) 0.2573(5) 0.7896(3) 0.052(3) Uani 1 1 d .
H65A H 0.4866 0.2223 0.8004 0.062 Uiso 1 1 calc R
H65B H 0.5497 0.2442 0.7770 0.062 Uiso 1 1 calc R
C66 C 0.3673(5) 0.3250(5) 0.8340(3) 0.047(3) Uani 1 1 d .
H66A H 0.3310 0.3483 0.8449 0.057 Uiso 1 1 calc R
H66B H 0.3581 0.2832 0.8394 0.057 Uiso 1 1 calc R
C67 C 0.4872(6) 0.3083(4) 0.7218(3) 0.046(3) Uani 1 1 d .
C68 C 0.3918(4) 0.2899(4) 0.7606(3) 0.039(2) Uani 1 1 d .
H68 H 0.3715 0.2505 0.7648 0.047 Uiso 1 1 calc R
C69 C 0.3693(4) 0.3177(4) 0.7163(3) 0.037(2) Uani 1 1 d .
H69 H 0.3400 0.2910 0.6993 0.044 Uiso 1 1 calc R
C70 C 0.3351(5) 0.3806(5) 0.7689(3) 0.043(3) Uani 1 1 d .
C71 C 0.4371(5) 0.3488(4) 0.6547(3) 0.041(3) Uani 1 1 d .
H71A H 0.4818 0.3399 0.6452 0.050 Uiso 1 1 calc R
H71B H 0.4045 0.3263 0.6375 0.050 Uiso 1 1 calc R
C72 C 0.2873(4) 0.4040(4) 0.6993(3) 0.036(2) Uani 1 1 d .
H72A H 0.2520 0.4223 0.7148 0.043 Uiso 1 1 calc R
H72B H 0.2663 0.3752 0.6802 0.043 Uiso 1 1 calc R
C73 C 0.4738(6) 0.4516(5) 0.6501(3) 0.045(3) Uani 1 1 d .
C74 C 0.3590(5) 0.4360(4) 0.6395(3) 0.043(3) Uani 1 1 d .
H74 H 0.3320 0.4122 0.6193 0.052 Uiso 1 1 calc R
C75 C 0.3755(5) 0.4985(5) 0.6226(3) 0.050(3) Uani 1 1 d .
H75 H 0.3696 0.5006 0.5923 0.060 Uiso 1 1 calc R
C76 C 0.2991(6) 0.5085(5) 0.6764(3) 0.053(3) Uani 1 1 d .
C77 C 0.4828(5) 0.5586(5) 0.6287(3) 0.053(3) Uani 1 1 d .
H77A H 0.4725 0.5706 0.6002 0.063 Uiso 1 1 calc R
H77B H 0.5306 0.5487 0.6313 0.063 Uiso 1 1 calc R
C78 C 0.3120(6) 0.5987(5) 0.6320(3) 0.053(3) Uani 1 1 d .
H78A H 0.3192 0.6044 0.6027 0.064 Uiso 1 1 calc R
H78B H 0.2648 0.6071 0.6364 0.064 Uiso 1 1 calc R
C79 C 0.5102(6) 0.6197(5) 0.6902(3) 0.049(3) Uani 1 1 d .
C80 C 0.4214(5) 0.6536(4) 0.6462(3) 0.042(2) Uani 1 1 d .
H80 H 0.4236 0.6687 0.6178 0.050 Uiso 1 1 calc R
C81 C 0.4400(6) 0.7027(5) 0.6789(3) 0.052(3) Uani 1 1 d .
H81 H 0.4596 0.7380 0.6661 0.062 Uiso 1 1 calc R
C82 C 0.3274(6) 0.6822(5) 0.6829(3) 0.042(3) Uani 1 1 d .
C83 C 0.5315(5) 0.7045(5) 0.7379(4) 0.056(3) Uani 1 1 d .
H83A H 0.5708 0.6803 0.7457 0.067 Uiso 1 1 calc R
H83B H 0.5472 0.7415 0.7260 0.067 Uiso 1 1 calc R
C84 C 0.3671(5) 0.7720(4) 0.7194(3) 0.052(3) Uani 1 1 d .
H84A H 0.3925 0.8037 0.7069 0.062 Uiso 1 1 calc R
H84B H 0.3196 0.7827 0.7167 0.062 Uiso 1 1 calc R
C85 C 0.4925(5) 0.6797(6) 0.8064(4) 0.051(3) Uani 1 1 d .
C86 C 0.4559(5) 0.7741(4) 0.7783(3) 0.045(3) Uani 1 1 d .
H86 H 0.4786 0.8099 0.7683 0.053 Uiso 1 1 calc R
C87 C 0.4471(5) 0.7739(4) 0.8265(3) 0.041(2) Uani 1 1 d .
H87 H 0.4796 0.8001 0.8416 0.049 Uiso 1 1 calc R
C88 C 0.3428(5) 0.7844(4) 0.7923(3) 0.042(3) Uani 1 1 d .
C89 C 0.4560(5) 0.6884(5) 0.8778(3) 0.044(3) Uani 1 1 d .
H89A H 0.4797 0.7167 0.8962 0.053 Uiso 1 1 calc R
H89B H 0.4810 0.6511 0.8794 0.053 Uiso 1 1 calc R
C90 C 0.3484(5) 0.8115(4) 0.8671(3) 0.045(3) Uani 1 1 d .
H90A H 0.3836 0.8284 0.8856 0.054 Uiso 1 1 calc R
H90B H 0.3157 0.8430 0.8606 0.054 Uiso 1 1 calc R
N1 N 0.3894(4) 0.6780(3) 0.8932(2) 0.0362(19) Uani 1 1 d .
N2 N 0.3030(4) 0.6262(3) 0.9147(2) 0.0372(19) Uani 1 1 d .
N3 N 0.3155(4) 0.7653(3) 0.8885(2) 0.0337(18) Uani 1 1 d .
N4 N 0.2317(3) 0.7158(3) 0.9162(2) 0.0302(18) Uani 1 1 d .
N5 N 0.2071(4) 0.5614(4) 0.9071(3) 0.039(2) Uani 1 1 d .
N6 N 0.1331(4) 0.5177(3) 0.8610(2) 0.039(2) Uani 1 1 d .
N7 N 0.1372(3) 0.6494(3) 0.9010(2) 0.0350(19) Uani 1 1 d .
N8 N 0.0529(4) 0.6015(4) 0.8658(2) 0.041(2) Uani 1 1 d .
N9 N 0.0733(4) 0.4793(3) 0.7999(3) 0.044(2) Uani 1 1 d .
N10 N 0.0397(5) 0.4595(4) 0.7339(3) 0.052(2) Uani 1 1 d .
N11 N -0.0040(4) 0.5648(4) 0.8022(3) 0.041(2) Uani 1 1 d .
N12 N -0.0254(4) 0.5518(4) 0.7359(2) 0.040(2) Uani 1 1 d .
N13 N 0.0464(5) 0.4776(4) 0.6606(3) 0.054(2) Uani 1 1 d .
N14 N 0.0887(4) 0.5074(4) 0.6013(3) 0.049(2) Uani 1 1 d .
N15 N -0.0246(4) 0.5631(4) 0.6612(3) 0.048(2) Uani 1 1 d .
N16 N 0.0115(4) 0.5935(4) 0.6003(3) 0.048(2) Uani 1 1 d .
N17 N 0.1584(4) 0.5534(4) 0.5508(2) 0.042(2) Uani 1 1 d .
N18 N 0.2415(4) 0.6017(4) 0.5217(3) 0.053(2) Uani 1 1 d .
N19 N 0.0868(4) 0.6410(4) 0.5542(3) 0.051(2) Uani 1 1 d .
N20 N 0.1830(4) 0.6897(4) 0.5465(3) 0.050(2) Uani 1 1 d .
N21 N 0.3481(4) 0.6551(4) 0.5222(3) 0.054(2) Uani 1 1 d .
N22 N 0.4472(4) 0.6948(5) 0.5410(3) 0.057(2) Uani 1 1 d .
N23 N 0.2912(5) 0.7407(5) 0.5498(3) 0.070(3) Uani 1 1 d .
N24 N 0.3897(5) 0.7781(4) 0.5705(3) 0.054(2) Uani 1 1 d .
N25 N 0.5502(4) 0.7239(4) 0.5805(3) 0.052(2) Uani 1 1 d .
N26 N 0.6331(4) 0.7342(4) 0.6285(3) 0.054(2) Uani 1 1 d .
N27 N 0.4927(4) 0.8084(4) 0.6096(3) 0.046(2) Uani 1 1 d .
N28 N 0.5773(4) 0.8204(4) 0.6557(3) 0.0469(18) Uani 1 1 d U
N29 N 0.7109(4) 0.7308(4) 0.6904(3) 0.055(2) Uani 1 1 d .
N30 N 0.7696(4) 0.7168(5) 0.7489(3) 0.061(3) Uani 1 1 d .
N31 N 0.6528(4) 0.8170(4) 0.7180(3) 0.044(2) Uani 1 1 d .
N32 N 0.6932(4) 0.7861(4) 0.7788(3) 0.049(2) Uani 1 1 d .
N33 N 0.7965(4) 0.6614(5) 0.8133(3) 0.062(3) Uani 1 1 d .
N34 N 0.7790(4) 0.5890(4) 0.8579(3) 0.046(2) Uani 1 1 d .
N35 N 0.7069(4) 0.7220(4) 0.8389(3) 0.050(2) Uani 1 1 d .
N36 N 0.6826(4) 0.6474(4) 0.8814(3) 0.050(2) Uani 1 1 d .
N37 N 0.7337(4) 0.4988(4) 0.8878(2) 0.047(2) Uani 1 1 d .
N38 N 0.6707(4) 0.4181(4) 0.8929(2) 0.043(2) Uani 1 1 d .
N39 N 0.6368(4) 0.5584(4) 0.9110(3) 0.048(2) Uani 1 1 d .
N40 N 0.5792(3) 0.4765(4) 0.9181(2) 0.039(2) Uani 1 1 d .
N41 N 0.5986(4) 0.3354(4) 0.8718(3) 0.053(2) Uani 1 1 d .
N42 N 0.5264(3) 0.2981(3) 0.8234(2) 0.0329(18) Uani 1 1 d .
N43 N 0.5020(4) 0.3954(3) 0.8934(2) 0.0337(18) Uani 1 1 d .
N44 N 0.4294(4) 0.3412(4) 0.8557(2) 0.037(2) Uani 1 1 d .
N45 N 0.4633(4) 0.2866(3) 0.7578(2) 0.038(2) Uani 1 1 d .
N46 N 0.4337(4) 0.3281(4) 0.6989(2) 0.043(2) Uani 1 1 d .
N47 N 0.3668(4) 0.3340(4) 0.7881(2) 0.039(2) Uani 1 1 d .
N48 N 0.3352(4) 0.3732(3) 0.7279(3) 0.042(2) Uani 1 1 d .
N49 N 0.4244(4) 0.4097(3) 0.6493(2) 0.0364(19) Uani 1 1 d .
N50 N 0.4452(5) 0.5069(4) 0.6369(3) 0.054(2) Uani 1 1 d .
N51 N 0.3219(4) 0.4503(4) 0.6758(3) 0.047(2) Uani 1 1 d .
N52 N 0.3270(5) 0.5363(4) 0.6433(3) 0.055(2) Uani 1 1 d .
N53 N 0.4707(4) 0.6080(3) 0.6551(3) 0.047(2) Uani 1 1 d .
N54 N 0.4891(5) 0.6722(4) 0.7064(3) 0.057(2) Uani 1 1 d .
N55 N 0.3541(4) 0.6398(4) 0.6561(3) 0.051(2) Uani 1 1 d .
N56 N 0.3774(5) 0.7160(4) 0.6962(2) 0.044(2) Uani 1 1 d .
N57 N 0.4961(4) 0.7178(4) 0.7740(3) 0.046(2) Uani 1 1 d .
N58 N 0.4571(4) 0.7104(4) 0.8368(2) 0.043(2) Uani 1 1 d .
N59 N 0.3873(4) 0.7684(3) 0.7630(2) 0.041(2) Uani 1 1 d .
N60 N 0.3783(3) 0.7937(3) 0.8292(2) 0.0332(19) Uani 1 1 d .
O1 O 0.3771(3) 0.5802(3) 0.8729(2) 0.0413(16) Uani 1 1 d .
O2 O 0.2459(3) 0.4914(3) 0.8604(2) 0.0553(19) Uani 1 1 d .
O3 O 0.1426(4) 0.4220(3) 0.7594(2) 0.0571(19) Uani 1 1 d .
O4 O 0.1566(4) 0.4464(3) 0.6438(2) 0.0540(19) Uani 1 1 d .
O5 O 0.2662(4) 0.5088(4) 0.5496(2) 0.064(2) Uani 1 1 d .
O6 O 0.4421(4) 0.5929(4) 0.5312(2) 0.061(2) Uani 1 1 d .
O7 O 0.6173(3) 0.6416(4) 0.5984(3) 0.064(2) Uani 1 1 d .
O8 O 0.7646(4) 0.6428(5) 0.7005(3) 0.079(3) Uani 1 1 d .
O9 O 0.8307(3) 0.5659(4) 0.7982(2) 0.065(2) Uani 1 1 d .
O10 O 0.7582(4) 0.4195(4) 0.8471(2) 0.065(2) Uani 1 1 d .
O11 O 0.6399(3) 0.3079(3) 0.8103(2) 0.0511(18) Uani 1 1 d .
O12 O 0.5473(4) 0.3077(3) 0.7133(2) 0.0504(18) Uani 1 1 d .
O13 O 0.5322(4) 0.4452(3) 0.6573(2) 0.0546(19) Uani 1 1 d .
O14 O 0.5579(4) 0.5886(4) 0.7041(3) 0.065(2) Uani 1 1 d .
O15 O 0.5156(3) 0.6302(3) 0.8091(2) 0.0539(19) Uani 1 1 d .
O16 O 0.2051(3) 0.7946(3) 0.87357(19) 0.0394(16) Uani 1 1 d .
O17 O 0.0557(3) 0.7033(4) 0.8624(2) 0.059(2) Uani 1 1 d .
O18 O -0.0328(3) 0.6475(3) 0.7643(2) 0.0532(19) Uani 1 1 d .
O19 O -0.0325(3) 0.6640(3) 0.6427(2) 0.0446(17) Uani 1 1 d .
O20 O 0.0990(4) 0.7341(5) 0.5812(3) 0.088(3) Uani 1 1 d .
O21 O 0.2941(4) 0.8092(4) 0.6018(3) 0.068(2) Uani 1 1 d .
O22 O 0.4725(3) 0.8579(3) 0.6709(2) 0.0490(18) Uani 1 1 d .
O23 O 0.5930(3) 0.8395(3) 0.7749(2) 0.0489(17) Uani 1 1 d .
O24 O 0.6020(4) 0.7204(3) 0.8667(2) 0.059(2) Uani 1 1 d .
O25 O 0.5213(3) 0.5657(3) 0.9142(2) 0.058(2) Uani 1 1 d .
O26 O 0.3983(3) 0.4363(3) 0.87385(19) 0.0432(17) Uani 1 1 d .
O27 O 0.3101(3) 0.4229(3) 0.7864(2) 0.0457(17) Uani 1 1 d .
O28 O 0.2607(4) 0.5314(3) 0.7004(2) 0.0543(19) Uani 1 1 d .
O29 O 0.2688(4) 0.6850(3) 0.6919(2) 0.0563(19) Uani 1 1 d .
O30 O 0.2810(3) 0.7893(3) 0.78657(19) 0.0437(17) Uani 1 1 d .

loop_
_atom_site_aniso_label
_atom_site_aniso_U_11
_atom_site_aniso_U_22
_atom_site_aniso_U_33
_atom_site_aniso_U_23
_atom_site_aniso_U_13
_atom_site_aniso_U_12
O1W 0.158(11) 0.059(7) 0.35(2) 0.029(9) 0.190(13) 0.023(7)
O2W 0.106(7) 0.119(9) 0.067(5) -0.005(5) -0.022(5) 0.029(6)
Cd1 0.0952(17) 0.0891(18) 0.1203(19) -0.0133(13) -0.0074(12) 0.0087(12)
Cd2 0.1104(8) 0.0695(7) 0.0577(6) 0.0025(5) 0.0191(5) 0.0171(6)
Cl1 0.0465(15) 0.0461(17) 0.0603(16) -0.0005(13) 0.0115(12) 0.0046(13)
Cl2 0.0453(16) 0.074(2) 0.0583(16) 0.0063(14) 0.0145(13) 0.0106(14)
Cl3 0.062(2) 0.135(3) 0.069(2) 0.021(2) 0.0071(16) 0.013(2)
Cl4 0.130(3) 0.069(2) 0.095(3) -0.002(2) 0.021(2) 0.006(2)
C1 0.024(6) 0.035(7) 0.054(6) 0.006(5) -0.015(5) 0.006(5)
C2 0.047(6) 0.030(6) 0.036(5) -0.007(5) -0.001(5) -0.008(5)
C3 0.037(6) 0.037(6) 0.036(5) -0.008(5) 0.006(4) -0.005(5)
C4 0.037(7) 0.036(7) 0.039(6) -0.014(5) 0.003(5) -0.004(5)
C5 0.028(6) 0.026(6) 0.052(6) 0.013(5) -0.003(5) -0.004(4)
C6 0.036(6) 0.033(6) 0.057(6) -0.003(5) 0.020(5) 0.001(5)
C7 0.038(7) 0.040(7) 0.074(8) 0.015(6) 0.018(6) 0.003(6)
C8 0.053(7) 0.020(6) 0.059(6) -0.007(5) 0.024(5) -0.006(5)
C9 0.037(6) 0.028(6) 0.058(6) 0.008(5) 0.003(5) -0.004(5)
C10 0.052(7) 0.018(7) 0.071(7) 0.014(5) 0.010(6) 0.012(6)
C11 0.033(5) 0.036(6) 0.056(7) 0.001(5) -0.014(5) 0.006(5)
C12 0.021(5) 0.036(6) 0.078(8) -0.009(5) 0.005(5) 0.007(4)
C13 0.048(7) 0.025(6) 0.062(7) 0.008(6) 0.003(6) -0.008(6)
C14 0.026(6) 0.029(6) 0.083(8) 0.003(5) 0.016(5) 0.002(5)
C15 0.025(5) 0.039(7) 0.049(6) 0.009(5) -0.013(5) 0.002(5)
C16 0.018(5) 0.082(11) 0.063(8) 0.022(8) 0.011(5) 0.001(6)
C17 0.053(7) 0.026(6) 0.058(7) -0.002(5) -0.004(5) 0.010(5)
C18 0.039(6) 0.056(8) 0.060(7) 0.005(6) -0.005(6) 0.013(5)
C19 0.092(10) 0.024(7) 0.064(8) 0.002(6) 0.008(8) -0.012(7)
C20 0.033(6) 0.023(6) 0.064(7) -0.006(5) 0.007(5) 0.009(5)
C21 0.045(7) 0.050(8) 0.051(7) -0.005(5) 0.001(5) 0.001(5)
C22 0.031(6) 0.049(8) 0.061(7) 0.004(6) 0.001(5) 0.003(5)
C23 0.035(6) 0.053(8) 0.062(7) -0.019(6) 0.006(5) 0.000(5)
C24 0.066(8) 0.045(7) 0.052(7) 0.016(6) 0.001(6) 0.007(6)
C25 0.068(10) 0.062(10) 0.058(7) -0.023(7) 0.015(7) -0.029(8)
C26 0.050(7) 0.049(7) 0.052(6) -0.005(6) 0.012(5) 0.003(6)
C27 0.042(6) 0.049(7) 0.077(8) -0.004(6) 0.033(6) 0.005(6)
C28 0.050(8) 0.051(8) 0.088(9) -0.027(7) 0.041(6) 0.001(7)
C29 0.049(7) 0.054(8) 0.066(7) -0.006(6) 0.014(6) 0.001(6)
C30 0.020(6) 0.053(8) 0.110(9) -0.014(7) 0.004(6) 0.015(5)
C31 0.067(9) 0.057(10) 0.051(7) 0.007(6) 0.022(6) 0.000(8)
C32 0.043(6) 0.048(8) 0.062(7) -0.007(5) 0.016(5) -0.007(5)
C33 0.036(6) 0.042(7) 0.066(7) 0.012(6) 0.025(5) 0.008(5)
C34 0.046(7) 0.058(8) 0.057(7) 0.001(6) 0.029(6) 0.007(6)
C35 0.041(6) 0.052(7) 0.074(8) -0.002(6) 0.029(6) 0.010(5)
C36 0.044(6) 0.045(7) 0.065(7) -0.011(6) 0.011(6) -0.005(6)
C37 0.047(7) 0.038(8) 0.100(10) 0.004(7) 0.028(7) -0.004(7)
C38 0.052(7) 0.032(7) 0.058(7) 0.017(5) 0.019(6) 0.003(5)
C39 0.052(7) 0.047(8) 0.087(8) 0.034(6) 0.039(7) 0.014(6)
C40 0.038(7) 0.035(7) 0.063(8) 0.030(6) 0.012(6) 0.008(5)
C41 0.052(8) 0.042(8) 0.119(12) 0.034(7) 0.017(7) 0.032(6)
C42 0.034(4) 0.044(5) 0.067(5) 0.017(4) 0.015(4) 0.008(3)
C43 0.040(7) 0.073(10) 0.092(11) 0.008(9) 0.020(7) 0.026(7)
C44 0.041(7) 0.055(8) 0.064(7) 0.016(6) 0.000(6) -0.002(6)
C45 0.040(6) 0.049(8) 0.071(8) 0.019(6) 0.023(6) 0.010(5)
C46 0.042(7) 0.039(7) 0.066(8) 0.004(6) 0.015(6) -0.007(6)
C47 0.031(6) 0.095(10) 0.086(9) 0.042(8) 0.018(6) 0.015(6)
C48 0.049(7) 0.036(7) 0.104(11) 0.011(6) 0.017(7) 0.006(5)
C49 0.026(5) 0.071(7) 0.074(7) 0.001(6) 0.018(5) 0.018(5)
C50 0.031(6) 0.052(7) 0.082(8) 0.010(6) 0.015(6) -0.017(6)
C51 0.030(6) 0.067(9) 0.071(7) 0.025(7) 0.011(5) 0.004(6)
C52 0.031(7) 0.054(8) 0.077(8) 0.011(6) 0.021(6) 0.001(6)
C53 0.036(6) 0.050(7) 0.074(7) 0.011(6) 0.018(5) 0.007(5)
C54 0.050(6) 0.024(6) 0.077(7) 0.010(5) 0.031(6) 0.010(5)
C55 0.055(8) 0.038(8) 0.067(8) 0.000(6) -0.016(7) 0.009(6)
C56 0.038(6) 0.052(7) 0.049(6) 0.001(5) 0.001(5) 0.025(5)
C57 0.030(5) 0.026(6) 0.042(5) 0.006(4) 0.010(4) 0.007(4)
C58 0.045(8) 0.044(8) 0.039(6) 0.012(5) 0.006(5) -0.002(6)
C59 0.030(6) 0.039(7) 0.067(7) -0.008(5) 0.005(5) -0.008(5)
C60 0.038(6) 0.025(6) 0.065(7) 0.006(5) 0.032(5) -0.003(5)
C61 0.039(7) 0.040(7) 0.052(7) -0.005(5) 0.006(6) 0.003(5)
C62 0.052(7) 0.048(7) 0.043(6) 0.003(5) 0.026(5) 0.010(5)
C63 0.027(5) 0.039(6) 0.036(5) 0.014(4) 0.002(4) 0.013(5)
C64 0.036(6) 0.033(7) 0.035(5) -0.007(5) 0.014(5) -0.006(5)
C65 0.052(7) 0.039(7) 0.065(7) -0.004(6) 0.012(6) 0.017(5)
C66 0.037(6) 0.049(7) 0.058(7) 0.004(5) 0.022(5) -0.006(5)
C67 0.046(8) 0.027(6) 0.068(8) -0.007(5) 0.013(6) -0.003(5)
C68 0.033(6) 0.032(6) 0.054(6) -0.012(5) 0.011(5) -0.015(5)
C69 0.031(5) 0.029(6) 0.052(6) 0.002(5) 0.008(5) -0.013(4)
C70 0.052(7) 0.024(7) 0.054(7) -0.015(6) 0.008(6) -0.005(5)
C71 0.030(5) 0.041(7) 0.053(6) -0.005(5) 0.003(5) -0.012(5)
C72 0.026(5) 0.034(6) 0.048(6) 0.011(5) 0.004(5) 0.004(5)
C73 0.038(7) 0.053(8) 0.043(6) -0.011(5) 0.001(5) 0.019(6)
C74 0.042(6) 0.041(7) 0.047(6) 0.008(5) -0.001(5) 0.001(5)
C75 0.056(7) 0.039(7) 0.056(7) 0.011(5) 0.013(6) 0.000(5)
C76 0.061(7) 0.045(8) 0.052(7) -0.007(6) -0.006(6) -0.009(6)
C77 0.055(7) 0.045(7) 0.060(7) 0.007(6) 0.016(6) -0.019(6)
C78 0.062(7) 0.036(7) 0.063(7) 0.007(6) 0.009(6) 0.014(6)
C79 0.047(7) 0.052(8) 0.051(7) 0.014(6) 0.021(6) -0.017(7)
C80 0.045(6) 0.038(7) 0.043(6) 0.002(5) 0.007(5) 0.006(5)
C81 0.064(7) 0.034(7) 0.059(7) 0.002(6) 0.024(6) 0.001(6)
C82 0.047(7) 0.038(7) 0.040(6) 0.014(5) 0.009(6) 0.009(6)
C83 0.030(6) 0.043(7) 0.099(9) -0.012(6) 0.042(6) -0.007(5)
C84 0.047(6) 0.027(6) 0.083(9) 0.017(6) 0.017(6) 0.010(5)
C85 0.023(6) 0.057(9) 0.074(8) -0.012(7) 0.020(5) -0.010(6)
C86 0.034(6) 0.034(6) 0.067(7) -0.011(5) 0.015(5) -0.013(5)
C87 0.029(6) 0.025(6) 0.069(7) 0.003(5) 0.016(5) -0.009(4)
C88 0.039(7) 0.019(6) 0.071(8) -0.005(5) 0.023(6) -0.013(5)
C89 0.034(6) 0.032(6) 0.066(7) -0.003(5) -0.001(5) 0.012(5)
C90 0.041(6) 0.024(6) 0.073(7) -0.007(5) 0.038(5) 0.000(5)
N1 0.034(5) 0.024(5) 0.052(5) -0.002(4) 0.018(4) 0.002(4)
N2 0.035(5) 0.031(5) 0.045(5) 0.002(4) 0.005(4) 0.007(4)
N3 0.037(5) 0.017(4) 0.048(5) 0.004(4) 0.008(4) -0.004(4)
N4 0.022(4) 0.020(4) 0.049(5) 0.007(4) 0.004(4) 0.002(3)
N5 0.023(5) 0.033(5) 0.062(5) 0.003(4) 0.007(4) 0.000(4)
N6 0.035(5) 0.022(5) 0.061(5) 0.000(4) -0.004(4) -0.002(4)
N7 0.019(4) 0.040(6) 0.047(5) -0.005(4) 0.008(4) -0.004(4)
N8 0.030(5) 0.033(6) 0.061(5) 0.005(4) 0.003(4) 0.014(4)
N9 0.040(5) 0.023(5) 0.068(6) 0.005(4) -0.002(5) 0.003(4)
N10 0.060(6) 0.038(6) 0.060(6) 0.008(5) 0.013(5) 0.011(5)
N11 0.024(4) 0.037(5) 0.061(6) -0.001(5) 0.004(4) 0.001(4)
N12 0.044(5) 0.032(5) 0.044(5) 0.007(4) 0.001(4) 0.008(4)
N13 0.058(6) 0.040(6) 0.064(6) 0.001(5) 0.018(5) 0.005(5)
N14 0.040(5) 0.043(6) 0.065(6) -0.010(5) 0.006(4) 0.006(4)
N15 0.043(5) 0.038(6) 0.064(6) 0.007(5) 0.020(4) 0.005(4)
N16 0.040(5) 0.038(6) 0.067(6) 0.005(5) 0.016(5) 0.009(4)
N17 0.042(5) 0.033(5) 0.050(5) -0.004(4) 0.014(4) 0.000(4)
N18 0.040(5) 0.057(7) 0.064(6) -0.004(5) 0.014(4) 0.006(5)
N19 0.043(5) 0.046(6) 0.065(6) 0.010(5) 0.009(5) -0.001(5)
N20 0.038(5) 0.037(6) 0.077(6) -0.018(5) 0.019(4) 0.001(4)
N21 0.050(6) 0.056(7) 0.057(5) 0.002(5) 0.018(4) 0.016(5)
N22 0.056(6) 0.060(7) 0.055(6) 0.010(5) 0.017(4) -0.004(6)
N23 0.062(7) 0.062(7) 0.090(7) -0.022(6) 0.034(6) -0.011(5)
N24 0.060(6) 0.032(5) 0.071(6) 0.008(5) 0.021(5) 0.010(5)
N25 0.033(5) 0.053(7) 0.070(6) -0.003(5) 0.008(5) 0.007(5)
N26 0.038(5) 0.048(6) 0.078(6) 0.017(5) 0.018(5) 0.014(5)
N27 0.032(5) 0.036(5) 0.071(6) 0.017(5) 0.018(5) 0.000(4)
N28 0.033(4) 0.044(5) 0.065(5) 0.016(4) 0.015(3) 0.009(3)
N29 0.027(5) 0.063(7) 0.075(7) 0.024(6) 0.011(4) 0.020(5)
N30 0.037(5) 0.088(9) 0.058(6) 0.020(6) 0.015(5) 0.015(5)
N31 0.021(4) 0.051(6) 0.060(6) 0.005(4) 0.004(4) 0.007(4)
N32 0.030(5) 0.064(6) 0.052(6) 0.022(5) 0.011(4) 0.001(4)
N33 0.043(5) 0.073(8) 0.071(6) 0.016(6) 0.023(5) 0.011(5)
N34 0.020(4) 0.058(7) 0.060(6) 0.008(5) 0.013(4) 0.007(4)
N35 0.029(5) 0.038(6) 0.084(6) 0.019(5) 0.013(5) 0.006(4)
N36 0.027(5) 0.046(6) 0.079(6) 0.018(5) 0.008(4) 0.008(4)
N37 0.035(5) 0.051(6) 0.056(5) 0.021(5) 0.022(4) 0.013(4)
N38 0.020(4) 0.053(6) 0.056(5) -0.002(4) 0.005(4) 0.003(4)
N39 0.031(5) 0.045(6) 0.071(6) 0.020(4) 0.019(4) 0.012(4)
N40 0.025(5) 0.046(6) 0.047(5) 0.006(4) -0.002(4) 0.002(4)
N41 0.036(5) 0.058(6) 0.064(6) -0.022(5) 0.006(5) 0.008(4)
N42 0.022(4) 0.035(5) 0.041(5) -0.008(4) -0.006(4) 0.001(3)
N43 0.032(5) 0.035(5) 0.035(4) -0.003(4) 0.009(4) 0.007(4)
N44 0.025(5) 0.041(6) 0.046(5) 0.008(4) 0.013(4) -0.002(4)
N45 0.042(5) 0.039(5) 0.034(5) 0.006(4) 0.009(4) 0.005(4)
N46 0.041(5) 0.042(5) 0.046(5) -0.004(4) 0.012(4) 0.001(4)
N47 0.042(5) 0.036(5) 0.041(5) -0.004(4) 0.010(4) 0.000(4)
N48 0.035(5) 0.029(5) 0.064(6) -0.007(4) 0.016(4) 0.003(4)
N49 0.032(5) 0.023(5) 0.054(5) -0.010(4) 0.007(4) -0.012(4)
N50 0.062(6) 0.035(6) 0.067(6) 0.007(4) 0.019(5) 0.003(5)
N51 0.045(5) 0.036(6) 0.061(6) -0.016(4) 0.004(4) 0.009(4)
N52 0.070(6) 0.028(5) 0.069(6) 0.002(5) 0.026(5) -0.006(5)
N53 0.053(5) 0.023(5) 0.068(6) 0.004(5) 0.034(5) -0.005(4)
N54 0.056(6) 0.046(6) 0.070(6) -0.011(5) 0.028(5) 0.000(5)
N55 0.067(6) 0.031(5) 0.055(5) -0.008(4) 0.014(5) -0.010(5)
N56 0.057(6) 0.032(5) 0.045(5) 0.008(4) 0.027(5) 0.003(5)
N57 0.028(5) 0.056(6) 0.055(5) -0.005(5) 0.012(4) 0.002(4)
N58 0.032(4) 0.047(6) 0.050(5) -0.005(4) 0.017(4) -0.006(4)
N59 0.045(5) 0.032(5) 0.047(5) -0.004(4) 0.021(4) 0.001(4)
N60 0.021(4) 0.038(5) 0.040(5) 0.001(4) -0.005(4) 0.000(4)
O1 0.026(4) 0.038(5) 0.061(4) -0.005(4) 0.006(3) 0.012(3)
O2 0.033(4) 0.046(5) 0.088(5) -0.020(4) 0.009(4) 0.002(4)
O3 0.055(5) 0.038(5) 0.079(5) 0.001(4) 0.014(4) 0.013(4)
O4 0.055(5) 0.026(4) 0.080(5) 0.007(4) -0.004(4) 0.012(4)
O5 0.053(5) 0.054(5) 0.086(6) -0.014(4) -0.002(4) 0.016(4)
O6 0.061(5) 0.038(5) 0.085(6) -0.001(4) 0.023(4) 0.004(4)
O7 0.044(4) 0.046(6) 0.106(6) 0.015(4) 0.026(4) 0.005(4)
O8 0.068(6) 0.100(8) 0.070(5) 0.022(5) 0.011(4) 0.043(6)
O9 0.028(4) 0.084(6) 0.084(5) 0.023(5) 0.018(4) 0.020(4)
O10 0.045(4) 0.078(6) 0.072(5) -0.028(5) 0.023(4) 0.012(4)
O11 0.024(4) 0.065(5) 0.065(5) -0.015(4) 0.015(4) 0.006(3)
O12 0.041(5) 0.056(5) 0.055(4) 0.005(4) 0.010(4) -0.006(4)
O13 0.047(5) 0.035(4) 0.084(5) 0.002(4) 0.019(4) -0.004(4)
O14 0.050(5) 0.057(5) 0.087(6) -0.010(4) 0.003(4) -0.002(4)
O15 0.050(4) 0.033(5) 0.081(5) -0.003(4) 0.025(4) 0.014(4)
O16 0.039(4) 0.031(4) 0.048(4) 0.006(3) 0.011(3) 0.005(3)
O17 0.043(4) 0.046(5) 0.089(5) -0.005(4) 0.013(4) -0.011(4)
O18 0.039(4) 0.039(5) 0.084(5) 0.017(4) 0.027(4) 0.013(3)
O19 0.040(4) 0.036(5) 0.058(4) 0.001(4) 0.008(3) 0.010(3)
O20 0.063(5) 0.093(7) 0.113(7) -0.038(6) 0.043(5) -0.028(5)
O21 0.047(4) 0.061(5) 0.099(6) -0.027(5) 0.034(4) 0.010(4)
O22 0.041(4) 0.028(4) 0.079(5) 0.007(4) 0.017(4) 0.009(3)
O23 0.041(4) 0.035(4) 0.073(5) 0.007(4) 0.018(4) -0.001(3)
O24 0.042(5) 0.052(5) 0.082(5) 0.000(4) 0.011(4) 0.003(4)
O25 0.031(4) 0.062(5) 0.080(5) 0.026(4) 0.008(4) 0.016(4)
O26 0.037(4) 0.044(5) 0.049(4) 0.002(3) 0.006(3) 0.014(4)
O27 0.041(4) 0.033(4) 0.063(4) -0.009(4) 0.000(3) 0.003(3)
O28 0.070(5) 0.035(4) 0.058(5) -0.012(4) 0.007(4) 0.006(4)
O29 0.054(5) 0.043(5) 0.072(5) -0.003(4) 0.005(4) 0.006(4)
O30 0.033(4) 0.045(5) 0.054(4) -0.005(3) 0.012(3) 0.008(3)

loop_
_atom_type_symbol
_atom_type_description
_atom_type_scat_dispersion_real
_atom_type_scat_dispersion_imag
_atom_type_scat_source
C C 0.0033 0.0016 'International Tables Vol C Tables 4.2.6.8 and 6.1.1.4'
H H 0.0000 0.0000 'International Tables Vol C Tables 4.2.6.8 and 6.1.1.4'
N N 0.0061 0.0033 'International Tables Vol C Tables 4.2.6.8 and 6.1.1.4'
O O 0.0106 0.0060 'International Tables Vol C Tables 4.2.6.8 and 6.1.1.4'
Cd Cd -0.8075 1.2024 'International Tables Vol C Tables 4.2.6.8 and 6.1.1.4'
Cl Cl 0.1484 0.1585 'International Tables Vol C Tables 4.2.6.8 and 6.1.1.4'

loop_
_geom_angle_atom_site_label_1
_geom_angle_atom_site_label_2
_geom_angle_atom_site_label_3
_geom_angle
O2W Cd1 O1 89.8(3)
O2W Cd1 O27 93.3(3)
O1 Cd1 O27 173.4(3)
O2W Cd1 O26 178.0(3)
O1 Cd1 O26 88.5(2)
O27 Cd1 O26 88.5(2)
O2W Cd1 O2 92.5(3)
O1 Cd1 O2 89.2(2)
O27 Cd1 O2 84.9(2)
O26 Cd1 O2 88.4(3)
O2W Cd1 O1W 95.9(5)
O1 Cd1 O1W 82.3(4)
O27 Cd1 O1W 103.1(4)
O26 Cd1 O1W 82.9(4)
O2 Cd1 O1W 168.0(5)
Cl1 Cd2 Cl4 121.64(12)
Cl1 Cd2 Cl2 119.41(10)
Cl4 Cd2 Cl2 110.78(12)
Cl1 Cd2 Cl3 100.01(10)
Cl4 Cd2 Cl3 103.68(14)
Cl2 Cd2 Cl3 94.79(11)
O1 C1 N1 126.5(9)
O1 C1 N2 125.6(9)
N1 C1 N2 108.0(9)
N3 C2 N1 114.5(7)
N3 C2 C3 103.0(7)
N1 C2 C3 103.5(7)
N3 C2 H2 111.7
N1 C2 H2 111.7
C3 C2 H2 111.7
N2 C3 N4 115.2(7)
N2 C3 C2 103.1(7)
N4 C3 C2 103.9(7)
N2 C3 H3 111.4
N4 C3 H3 111.4
C2 C3 H3 111.4
O16 C4 N4 126.8(9)
O16 C4 N3 125.4(9)
N4 C4 N3 107.8(9)
N5 C5 N2 113.7(7)
N5 C5 H5A 108.8
N2 C5 H5A 108.8
N5 C5 H5B 108.8
N2 C5 H5B 108.8
H5A C5 H5B 107.7
N4 C6 N7 113.3(7)
N4 C6 H6A 108.9
N7 C6 H6A 108.9
N4 C6 H6B 108.9
N7 C6 H6B 108.9
H6A C6 H6B 107.7
O2 C7 N5 128.3(10)
O2 C7 N6 123.1(11)
N5 C7 N6 108.4(9)
N5 C8 N7 115.8(8)
N5 C8 C9 104.8(8)
N7 C8 C9 102.5(8)
N5 C8 H8 111.1
N7 C8 H8 111.1
C9 C8 H8 111.1
N6 C9 N8 114.3(8)
N6 C9 C8 102.5(7)
N8 C9 C8 103.8(7)
N6 C9 H9 111.8
N8 C9 H9 111.8
C8 C9 H9 111.8
O17 C10 N8 122.3(10)
O17 C10 N7 126.6(10)
N8 C10 N7 111.1(8)
N6 C11 N9 113.3(8)
N6 C11 H11A 108.9
N9 C11 H11A 108.9
N6 C11 H11B 108.9
N9 C11 H11B 108.9
H11A C11 H11B 107.7
N8 C12 N11 113.0(7)
N8 C12 H12A 109.0
N11 C12 H12A 109.0
N8 C12 H12B 109.0
N11 C12 H12B 109.0
H12A C12 H12B 107.8
O3 C13 N10 127.5(10)
O3 C13 N9 124.0(10)
N10 C13 N9 108.4(9)
N9 C14 N11 114.9(8)
N9 C14 C15 105.2(8)
N11 C14 C15 102.5(8)
N9 C14 H14 111.3
N11 C14 H14 111.3
C15 C14 H14 111.3
N12 C15 N10 114.5(8)
N12 C15 C14 101.9(8)
N10 C15 C14 102.6(7)
N12 C15 H15 112.3
N10 C15 H15 112.3
C14 C15 H15 112.3
O18 C16 N11 125.0(12)
O18 C16 N12 126.6(10)
N11 C16 N12 108.1(11)
N10 C17 N13 114.5(8)
N10 C17 H17A 108.7
N13 C17 H17A 108.7
N10 C17 H17B 108.6
N13 C17 H17B 108.6
H17A C17 H17B 107.6
N15 C18 N12 111.3(8)
N15 C18 H18A 109.4
N12 C18 H18A 109.4
N15 C18 H18B 109.4
N12 C18 H18B 109.4
H18A C18 H18B 108.0
O4 C19 N14 128.6(11)
O4 C19 N13 128.4(11)
N14 C19 N13 103.0(11)
N13 C20 N15 112.1(8)
N13 C20 C21 104.4(8)
N15 C20 C21 103.6(8)
N13 C20 H20 112.0
N15 C20 H20 112.0
C21 C20 H20 112.0
N16 C21 N14 113.8(8)
N16 C21 C20 104.3(8)
N14 C21 C20 103.8(8)
N16 C21 H21 111.5
N14 C21 H21 111.5
C20 C21 H21 111.5
O19 C22 N16 127.0(10)
O19 C22 N15 125.3(10)
N16 C22 N15 107.8(10)
N17 C23 N14 113.7(8)
N17 C23 H23A 108.8
N14 C23 H23A 108.8
N17 C23 H23B 108.8
N14 C23 H23B 108.8
H23A C23 H23B 107.7
N19 C24 N16 113.6(8)
N19 C24 H24A 108.9
N16 C24 H24A 108.8
N19 C24 H24B 108.8
N16 C24 H24B 108.8
H24A C24 H24B 107.7
O5 C25 N18 126.2(11)
O5 C25 N17 128.6(12)
N18 C25 N17 105.1(12)
N17 C26 N19 116.3(8)
N17 C26 C27 104.6(8)
N19 C26 C27 101.4(8)
N17 C26 H26 111.3
N19 C26 H26 111.3
C27 C26 H26 111.3
N20 C27 N18 112.8(9)
N20 C27 C26 103.3(8)
N18 C27 C26 101.5(9)
N20 C27 H27 112.8
N18 C27 H27 112.8
C26 C27 H27 112.8
O20 C28 N19 126.1(10)
O20 C28 N20 123.9(11)
N19 C28 N20 110.0(10)
N18 C29 N21 113.3(9)
N18 C29 H29A 108.9
N21 C29 H29A 108.9
N18 C29 H29B 108.9
N21 C29 H29B 108.9
H29A C29 H29B 107.7
N23 C30 N20 109.1(9)
N23 C30 H30A 109.9
N20 C30 H30A 109.9
N23 C30 H30B 109.9
N20 C30 H30B 109.9
H30A C30 H30B 108.3
O6 C31 N22 129.0(12)
O6 C31 N21 125.7(12)
N22 C31 N21 105.3(11)
N21 C32 N23 113.8(9)
N21 C32 C33 107.9(9)
N23 C32 C33 102.1(8)
N21 C32 H32 110.9
N23 C32 H32 110.9
C33 C32 H32 110.9
N24 C33 N22 116.2(9)
N24 C33 C32 104.9(8)
N22 C33 C32 99.8(9)
N24 C33 H33 111.7
N22 C33 H33 111.7
C32 C33 H33 111.7
O21 C34 N23 127.8(10)
O21 C34 N24 126.4(11)
N23 C34 N24 105.9(10)
N25 C35 N22 111.9(8)
N25 C35 H35A 109.2
N22 C35 H35A 109.2
N25 C35 H35B 109.2
N22 C35 H35B 109.2
H35A C35 H35B 107.9
N27 C36 N24 112.6(9)
N27 C36 H36A 109.1
N24 C36 H36A 109.1
N27 C36 H36B 109.1
N24 C36 H36B 109.1
H36A C36 H36B 107.8
O7 C37 N26 126.0(12)
O7 C37 N25 125.0(12)
N26 C37 N25 109.0(10)
N25 C38 N27 117.1(8)
N25 C38 C39 104.9(8)
N27 C38 C39 102.4(8)
N25 C38 H38 110.6
N27 C38 H38 110.6
C39 C38 H38 110.6
N28 C39 N26 115.7(9)
N28 C39 C38 104.5(8)
N26 C39 C38 101.6(9)
N28 C39 H39 111.5
N26 C39 H39 111.5
C38 C39 H39 111.5
O22 C40 N27 126.6(9)
O22 C40 N28 125.8(11)
N27 C40 N28 107.5(10)
N26 C41 N29 113.2(9)
N26 C41 H41A 108.9
N29 C41 H41A 108.9
N26 C41 H41B 108.9
N29 C41 H41B 108.9
H41A C41 H41B 107.7
N28 C42 N31 114.3(8)
N28 C42 H42A 108.7
N31 C42 H42A 108.7
N28 C42 H42B 108.7
N31 C42 H42B 108.7
H42A C42 H42B 107.6
O8 C43 N29 125.1(14)
O8 C43 N30 126.4(12)
N29 C43 N30 108.0(12)
N31 C44 N29 115.6(8)
N31 C44 C45 102.2(9)
N29 C44 C45 102.2(9)
N31 C44 H44 112.0
N29 C44 H44 112.0
C45 C44 H44 112.0
N30 C45 N32 113.5(9)
N30 C45 C44 103.1(9)
N32 C45 C44 103.2(8)
N30 C45 H45 112.1
N32 C45 H45 112.1
C44 C45 H45 112.1
O23 C46 N32 128.0(10)
O23 C46 N31 125.5(10)
N32 C46 N31 106.4(9)
N33 C47 N30 111.9(8)
N33 C47 H47A 109.2
N30 C47 H47A 109.2
N33 C47 H47B 109.2
N30 C47 H47B 109.2
H47A C47 H47B 107.9
N32 C48 N35 113.5(9)
N32 C48 H48A 108.9
N35 C48 H48A 108.9
N32 C48 H48B 108.9
N35 C48 H48B 108.9
H48A C48 H48B 107.7
O9 C49 N34 125.7(12)
O9 C49 N33 124.7(11)
N34 C49 N33 109.5(10)
N33 C50 N35 120.3(10)
N33 C50 C51 102.0(9)
N35 C50 C51 105.4(8)
N33 C50 H50 109.5
N35 C50 H50 109.5
C51 C50 H50 109.5
N34 C51 N36 115.0(9)
N34 C51 C50 103.4(9)
N36 C51 C50 99.7(8)
N34 C51 H51 112.6
N36 C51 H51 112.6
C50 C51 H51 112.6
O24 C52 N35 125.2(10)
O24 C52 N36 124.9(9)
N35 C52 N36 109.9(9)
N34 C53 N37 115.1(8)
N34 C53 H53A 108.5
N37 C53 H53A 108.5
N34 C53 H53B 108.5
N37 C53 H53B 108.5
H53A C53 H53B 107.5
N36 C54 N39 110.7(8)
N36 C54 H54A 109.5
N39 C54 H54A 109.5
N36 C54 H54B 109.5
N39 C54 H54B 109.5
H54A C54 H54B 108.1
O10 C55 N37 125.6(11)
O10 C55 N38 127.6(11)
N37 C55 N38 106.7(10)
N39 C56 N37 113.3(8)
N39 C56 C57 102.1(7)
N37 C56 C57 101.6(8)
N39 C56 H56 112.9
N37 C56 H56 112.9
C57 C56 H56 112.9
N40 C57 N38 113.8(7)
N40 C57 C56 103.4(7)
N38 C57 C56 105.1(7)
N40 C57 H57 111.4
N38 C57 H57 111.4
C56 C57 H57 111.4
O25 C58 N40 127.0(9)
O25 C58 N39 126.0(10)
N40 C58 N39 107.0(9)
N38 C59 N41 112.5(8)
N38 C59 H59A 109.1
N41 C59 H59A 109.1
N38 C59 H59B 109.1
N41 C59 H59B 109.1
H59A C59 H59B 107.8
N43 C60 N40 114.8(7)
N43 C60 H60A 108.6
N40 C60 H60A 108.6
N43 C60 H60B 108.6
N40 C60 H60B 108.6
H60A C60 H60B 107.5
O11 C61 N41 124.6(9)
O11 C61 N42 127.4(9)
N41 C61 N42 107.9(9)
N41 C62 N43 115.0(8)
N41 C62 C63 102.6(7)
N43 C62 C63 102.4(7)
N41 C62 H62 112.0
N43 C62 H62 112.0
C63 C62 H62 112.0
N42 C63 N44 114.4(7)
N42 C63 C62 103.1(7)
N44 C63 C62 101.9(8)
N42 C63 H63 112.2
N44 C63 H63 112.2
C62 C63 H63 112.2
O26 C64 N44 126.3(9)
O26 C64 N43 124.2(9)
N44 C64 N43 109.4(9)
N42 C65 N45 111.0(8)
N42 C65 H65A 109.4
N45 C65 H65A 109.4
N42 C65 H65B 109.4
N45 C65 H65B 109.4
H65A C65 H65B 108.0
N44 C66 N47 114.5(7)
N44 C66 H66A 108.6
N47 C66 H66A 108.7
N44 C66 H66B 108.6
N47 C66 H66B 108.6
H66A C66 H66B 107.6
O12 C67 N46 128.8(10)
O12 C67 N45 124.5(10)
N46 C67 N45 106.7(9)
N45 C68 N47 116.7(7)
N45 C68 C69 101.3(7)
N47 C68 C69 101.4(8)
N45 C68 H68 112.1
N47 C68 H68 112.1
C69 C68 H68 112.1
N46 C69 N48 112.9(7)
N46 C69 C68 101.5(7)
N48 C69 C68 102.1(7)
N46 C69 H69 113.1
N48 C69 H69 113.1
C68 C69 H69 113.1
O27 C70 N48 125.1(10)
O27 C70 N47 125.3(9)
N48 C70 N47 109.6(9)
N49 C71 N46 113.7(8)
N49 C71 H71A 108.8
N46 C71 H71A 108.8
N49 C71 H71B 108.8
N46 C71 H71B 108.8
H71A C71 H71B 107.7
N48 C72 N51 110.6(7)
N48 C72 H72A 109.5
N51 C72 H72A 109.5
N48 C72 H72B 109.5
N51 C72 H72B 109.5
H72A C72 H72B 108.1
O13 C73 N49 128.3(10)
O13 C73 N50 122.6(11)
N49 C73 N50 108.8(9)
N49 C74 N51 113.4(8)
N49 C74 C75 104.1(8)
N51 C74 C75 102.2(8)
N49 C74 H74 112.1
N51 C74 H74 112.1
C75 C74 H74 112.1
N50 C75 N52 114.6(9)
N50 C75 C74 102.8(8)
N52 C75 C74 101.8(8)
N50 C75 H75 112.3
N52 C75 H75 112.3
C74 C75 H75 112.3
O28 C76 N52 126.0(11)
O28 C76 N51 128.3(10)
N52 C76 N51 105.7(10)
N50 C77 N53 114.7(8)
N50 C77 H77A 108.6
N53 C77 H77A 108.6
N50 C77 H77B 108.6
N53 C77 H77B 108.6
H77A C77 H77B 107.6
N55 C78 N52 111.5(8)
N55 C78 H78A 109.3
N52 C78 H78A 109.3
N55 C78 H78B 109.3
N52 C78 H78B 109.3
H78A C78 H78B 108.0
O14 C79 N54 126.1(11)
O14 C79 N53 125.8(11)
N54 C79 N53 108.1(10)
N55 C80 N53 116.1(8)
N55 C80 C81 101.3(8)
N53 C80 C81 103.4(8)
N55 C80 H80 111.8
N53 C80 H80 111.8
C81 C80 H80 111.8
N56 C81 N54 115.4(8)
N56 C81 C80 103.5(8)
N54 C81 C80 102.3(8)
N56 C81 H81 111.7
N54 C81 H81 111.7
C80 C81 H81 111.7
O29 C82 N56 127.9(10)
O29 C82 N55 125.3(11)
N56 C82 N55 106.9(9)
N57 C83 N54 112.4(8)
N57 C83 H83A 109.1
N54 C83 H83A 109.1
N57 C83 H83B 109.1
N54 C83 H83B 109.1
H83A C83 H83B 107.9
N59 C84 N56 114.1(8)
N59 C84 H84A 108.7
N56 C84 H84A 108.7
N59 C84 H84B 108.7
N56 C84 H84B 108.7
H84A C84 H84B 107.6
O15 C85 N57 127.2(10)
O15 C85 N58 126.6(11)
N57 C85 N58 106.2(10)
N59 C86 N57 113.2(8)
N59 C86 C87 101.0(7)
N57 C86 C87 100.1(8)
N59 C86 H86 113.7
N57 C86 H86 113.7
C87 C86 H86 113.7
N60 C87 N58 113.6(7)
N60 C87 C86 102.2(7)
N58 C87 C86 101.8(7)
N60 C87 H87 112.8
N58 C87 H87 112.8
C86 C87 H87 112.8
O30 C88 N59 125.9(10)
O30 C88 N60 125.4(9)
N59 C88 N60 108.6(9)
N58 C89 N1 115.7(8)
N58 C89 H89A 108.4
N1 C89 H89A 108.4
N58 C89 H89B 108.4
N1 C89 H89B 108.4
H89A C89 H89B 107.4
N3 C90 N60 115.4(8)
N3 C90 H90A 108.4
N60 C90 H90A 108.4
N3 C90 H90B 108.4
N60 C90 H90B 108.4
H90A C90 H90B 107.5
C1 N1 C2 112.3(8)
C1 N1 C89 122.7(8)
C2 N1 C89 124.8(8)
C1 N2 C3 112.8(8)
C1 N2 C5 121.3(8)
C3 N2 C5 124.4(8)
C4 N3 C90 123.3(8)
C4 N3 C2 112.2(8)
C90 N3 C2 123.9(8)
C4 N4 C3 112.7(7)
C4 N4 C6 122.4(8)
C3 N4 C6 124.9(7)
C7 N5 C8 113.2(8)
C7 N5 C5 120.7(8)
C8 N5 C5 126.1(9)
C7 N6 C11 120.2(8)
C7 N6 C9 109.9(8)
C11 N6 C9 122.2(8)
C10 N7 C6 121.0(8)
C10 N7 C8 111.8(8)
C6 N7 C8 121.2(8)
C10 N8 C12 127.7(8)
C10 N8 C9 109.9(8)
C12 N8 C9 121.6(8)
C13 N9 C14 110.3(8)
C13 N9 C11 122.2(8)
C14 N9 C11 122.3(9)
C13 N10 C17 122.1(9)
C13 N10 C15 112.7(9)
C17 N10 C15 124.7(8)
C16 N11 C12 123.8(9)
C16 N11 C14 113.0(9)
C12 N11 C14 120.5(8)
C16 N12 C15 113.3(8)
C16 N12 C18 119.1(8)
C15 N12 C18 120.7(8)
C20 N13 C19 114.2(9)
C20 N13 C17 124.6(9)
C19 N13 C17 116.9(9)
C19 N14 C23 119.8(9)
C19 N14 C21 114.0(9)
C23 N14 C21 120.8(8)
C22 N15 C18 121.7(9)
C22 N15 C20 111.3(8)
C18 N15 C20 123.2(8)
C22 N16 C24 122.2(9)
C22 N16 C21 112.5(9)
C24 N16 C21 123.6(9)
C26 N17 C25 112.6(9)
C26 N17 C23 123.9(8)
C25 N17 C23 117.8(9)
C25 N18 C29 121.7(10)
C25 N18 C27 113.1(9)
C29 N18 C27 124.3(9)
C28 N19 C24 123.0(9)
C28 N19 C26 112.1(9)
C24 N19 C26 124.4(9)
C28 N20 C27 107.8(8)
C28 N20 C30 119.2(9)
C27 N20 C30 119.1(8)
C32 N21 C31 110.1(10)
C32 N21 C29 125.7(9)
C31 N21 C29 119.6(9)
C31 N22 C33 116.1(9)
C31 N22 C35 118.7(10)
C33 N22 C35 121.3(9)
C34 N23 C32 112.8(9)
C34 N23 C30 119.9(9)
C32 N23 C30 120.2(9)
C33 N24 C34 113.6(9)
C33 N24 C36 120.6(8)
C34 N24 C36 119.0(9)
C37 N25 C38 111.7(9)
C37 N25 C35 120.2(10)
C38 N25 C35 122.8(9)
C37 N26 C39 112.5(10)
C37 N26 C41 121.4(10)
C39 N26 C41 119.5(10)
C40 N27 C38 112.3(8)
C40 N27 C36 121.0(8)
C38 N27 C36 120.7(9)
C40 N28 C39 112.8(10)
C40 N28 C42 119.7(9)
C39 N28 C42 122.3(9)
C43 N29 C44 112.2(11)
C43 N29 C41 119.8(10)
C44 N29 C41 119.1(9)
C43 N30 C45 112.8(10)
C43 N30 C47 119.0(11)
C45 N30 C47 126.5(11)
C46 N31 C44 113.8(8)
C46 N31 C42 123.0(8)
C44 N31 C42 121.1(8)
C46 N32 C48 120.7(9)
C46 N32 C45 111.5(8)
C48 N32 C45 123.8(8)
C49 N33 C50 113.8(9)
C49 N33 C47 119.5(10)
C50 N33 C47 126.3(11)
C49 N34 C51 111.0(9)
C49 N34 C53 124.2(9)
C51 N34 C53 121.3(9)
C52 N35 C50 112.5(8)
C52 N35 C48 120.9(9)
C50 N35 C48 122.7(8)
C52 N36 C54 121.7(8)
C52 N36 C51 111.0(8)
C54 N36 C51 119.2(8)
C55 N37 C53 123.4(9)
C55 N37 C56 113.6(9)
C53 N37 C56 120.5(9)
C55 N38 C57 112.5(8)
C55 N38 C59 118.2(8)
C57 N38 C59 123.8(8)
C58 N39 C54 121.2(8)
C58 N39 C56 111.9(8)
C54 N39 C56 119.7(8)
C58 N40 C57 113.8(8)
C58 N40 C60 121.5(8)
C57 N40 C60 122.6(8)
C61 N41 C62 113.1(8)
C61 N41 C59 123.4(8)
C62 N41 C59 123.5(8)
C61 N42 C63 111.7(7)
C61 N42 C65 120.2(8)
C63 N42 C65 121.8(8)
C64 N43 C60 121.9(7)
C64 N43 C62 110.9(8)
C60 N43 C62 122.0(8)
C64 N44 C66 123.1(8)
C64 N44 C63 114.0(8)
C66 N44 C63 122.9(8)
C67 N45 C68 115.1(8)
C67 N45 C65 121.4(8)
C68 N45 C65 123.3(8)
C67 N46 C69 115.1(8)
C67 N46 C71 123.6(8)
C69 N46 C71 120.2(8)
C70 N47 C68 114.5(8)
C70 N47 C66 122.6(8)
C68 N47 C66 122.4(8)
C70 N48 C72 122.4(8)
C70 N48 C69 112.5(8)
C72 N48 C69 121.8(8)
C73 N49 C71 123.2(8)
C73 N49 C74 111.1(8)
C71 N49 C74 125.5(8)
C77 N50 C73 124.5(10)
C77 N50 C75 123.5(9)
C73 N50 C75 110.0(9)
C76 N51 C74 113.5(9)
C76 N51 C72 119.7(8)
C74 N51 C72 121.9(8)
C76 N52 C78 122.6(9)
C76 N52 C75 113.1(9)
C78 N52 C75 124.2(8)
C79 N53 C77 122.5(9)
C79 N53 C80 112.6(9)
C77 N53 C80 124.6(9)
C79 N54 C81 112.2(9)
C79 N54 C83 120.8(10)
C81 N54 C83 122.2(9)
C82 N55 C80 112.2(9)
C82 N55 C78 122.5(9)
C80 N55 C78 122.8(8)
C82 N56 C81 114.6(9)
C82 N56 C84 122.4(9)
C81 N56 C84 121.6(9)
C85 N57 C83 123.3(9)
C85 N57 C86 114.1(8)
C83 N57 C86 122.5(9)
C89 N58 C85 120.9(9)
C89 N58 C87 122.7(8)
C85 N58 C87 112.2(8)
C88 N59 C86 111.9(8)
C88 N59 C84 120.0(9)
C86 N59 C84 122.9(8)
C88 N60 C87 110.4(8)
C88 N60 C90 124.4(8)
C87 N60 C90 124.5(8)
C1 O1 Cd1 146.8(6)
C7 O2 Cd1 141.2(7)
C64 O26 Cd1 138.2(6)
C70 O27 Cd1 137.5(6)

loop_
_geom_bond_atom_site_label_1
_geom_bond_atom_site_label_2
_geom_bond_distance
O1W Cd1 2.368(11)
O2W Cd1 2.295(9)
Cd1 O1 2.320(7)
Cd1 O27 2.331(7)
Cd1 O26 2.333(7)
Cd1 O2 2.349(8)
Cd2 Cl1 2.405(3)
Cd2 Cl4 2.432(4)
Cd2 Cl2 2.470(3)
Cd2 Cl3 2.570(4)
C1 O1 1.202(11)
C1 N1 1.363(12)
C1 N2 1.368(13)
C2 N3 1.446(12)
C2 N1 1.453(12)
C2 C3 1.539(13)
C2 H2 0.9800
C3 N2 1.449(12)
C3 N4 1.454(11)
C3 H3 0.9800
C4 O16 1.200(11)
C4 N4 1.349(12)
C4 N3 1.396(12)
C5 N5 1.388(11)
C5 N2 1.466(11)
C5 H5A 0.9700
C5 H5B 0.9700
C6 N4 1.445(11)
C6 N7 1.451(12)
C6 H6A 0.9700
C6 H6B 0.9700
C7 O2 1.215(12)
C7 N5 1.371(14)
C7 N6 1.409(13)
C8 N5 1.391(12)
C8 N7 1.451(12)
C8 C9 1.568(13)
C8 H8 0.9800
C9 N6 1.461(12)
C9 N8 1.474(12)
C9 H9 0.9800
C10 O17 1.241(11)
C10 N8 1.361(13)
C10 N7 1.357(12)
C11 N6 1.424(12)
C11 N9 1.457(12)
C11 H11A 0.9700
C11 H11B 0.9700
C12 N8 1.446(12)
C12 N11 1.471(12)
C12 H12A 0.9700
C12 H12B 0.9700
C13 O3 1.224(12)
C13 N10 1.355(13)
C13 N9 1.406(13)
C14 N9 1.423(12)
C14 N11 1.486(12)
C14 C15 1.547(14)
C14 H14 0.9800
C15 N12 1.450(12)
C15 N10 1.446(12)
C15 H15 0.9800
C16 O18 1.242(14)
C16 N11 1.320(13)
C16 N12 1.371(15)
C17 N10 1.399(13)
C17 N13 1.465(13)
C17 H17A 0.9700
C17 H17B 0.9700
C18 N15 1.430(13)
C18 N12 1.502(12)
C18 H18A 0.9700
C18 H18B 0.9700
C19 O4 1.179(14)
C19 N14 1.388(14)
C19 N13 1.459(15)
C20 N13 1.408(12)
C20 N15 1.454(12)
C20 C21 1.527(14)
C20 H20 0.9800
C21 N16 1.466(13)
C21 N14 1.467(13)
C21 H21 0.9800
C22 O19 1.212(12)
C22 N16 1.345(13)
C22 N15 1.417(13)
C23 N17 1.432(13)
C23 N14 1.453(13)
C23 H23A 0.9700
C23 H23B 0.9700
C24 N19 1.418(13)
C24 N16 1.456(13)
C24 H24A 0.9700
C24 H24B 0.9700
C25 O5 1.205(15)
C25 N18 1.381(15)
C25 N17 1.410(15)
C26 N17 1.399(13)
C26 N19 1.454(13)
C26 C27 1.537(15)
C26 H26 0.9800
C27 N20 1.463(13)
C27 N18 1.465(13)
C27 H27 0.9800
C28 O20 1.204(13)
C28 N19 1.333(14)
C28 N20 1.375(13)
C29 N18 1.433(13)
C29 N21 1.468(14)
C29 H29A 0.9700
C29 H29B 0.9700
C30 N23 1.485(14)
C30 N20 1.488(14)
C30 H30A 0.9700
C30 H30B 0.9700
C31 O6 1.191(13)
C31 N22 1.356(15)
C31 N21 1.422(15)
C32 N21 1.405(13)
C32 N23 1.476(14)
C32 C33 1.527(14)
C32 H32 0.9800
C33 N24 1.391(13)
C33 N22 1.442(13)
C33 H33 0.9800
C34 O21 1.174(12)
C34 N23 1.354(14)
C34 N24 1.398(14)
C35 N25 1.449(13)
C35 N22 1.495(13)
C35 H35A 0.9700
C35 H35B 0.9700
C36 N27 1.441(13)
C36 N24 1.488(13)
C36 H36A 0.9700
C36 H36B 0.9700
C37 O7 1.244(13)
C37 N26 1.338(15)
C37 N25 1.374(14)
C38 N25 1.414(13)
C38 N27 1.422(13)
C38 C39 1.549(16)
C38 H38 0.9800
C39 N28 1.380(13)
C39 N26 1.465(13)
C39 H39 0.9800
C40 O22 1.232(12)
C40 N27 1.362(14)
C40 N28 1.366(13)
C41 N26 1.463(14)
C41 N29 1.485(15)
C41 H41A 0.9700
C41 H41B 0.9700
C42 N28 1.454(13)
C42 N31 1.452(12)
C42 H42A 0.9700
C42 H42B 0.9700
C43 O8 1.189(15)
C43 N29 1.347(15)
C43 N30 1.357(16)
C44 N31 1.425(13)
C44 N29 1.454(14)
C44 C45 1.538(15)
C44 H44 0.9800
C45 N30 1.432(14)
C45 N32 1.441(13)
C45 H45 0.9800
C46 O23 1.204(12)
C46 N32 1.365(13)
C46 N31 1.370(13)
C47 N33 1.470(14)
C47 N30 1.490(13)
C47 H47A 0.9700
C47 H47B 0.9700
C48 N32 1.398(14)
C48 N35 1.489(13)
C48 H48A 0.9700
C48 H48B 0.9700
C49 O9 1.231(13)
C49 N34 1.337(14)
C49 N33 1.362(15)
C50 N33 1.367(14)
C50 N35 1.412(13)
C50 C51 1.592(15)
C50 H50 0.9800
C51 N34 1.415(14)
C51 N36 1.505(13)
C51 H51 0.9800
C52 O24 1.242(12)
C52 N35 1.353(13)
C52 N36 1.367(13)
C53 N34 1.420(13)
C53 N37 1.456(13)
C53 H53A 0.9700
C53 H53B 0.9700
C54 N36 1.446(13)
C54 N39 1.475(13)
C54 H54A 0.9700
C54 H54B 0.9700
C55 O10 1.201(13)
C55 N37 1.352(14)
C55 N38 1.396(14)
C56 N39 1.478(12)
C56 N37 1.493(12)
C56 C57 1.529(14)
C56 H56 0.9800
C57 N40 1.436(11)
C57 N38 1.440(12)
C57 H57 0.9800
C58 O25 1.221(12)
C58 N40 1.348(13)
C58 N39 1.358(13)
C59 N38 1.442(12)
C59 N41 1.459(12)
C59 H59A 0.9700
C59 H59B 0.9700
C60 N43 1.444(12)
C60 N40 1.495(12)
C60 H60A 0.9700
C60 H60B 0.9700
C61 O11 1.197(11)
C61 N41 1.364(13)
C61 N42 1.387(12)
C62 N41 1.444(12)
C62 N43 1.477(12)
C62 C63 1.565(14)
C62 H62 0.9800
C63 N42 1.444(11)
C63 N44 1.445(11)
C63 H63 0.9800
C64 O26 1.245(11)
C64 N44 1.328(12)
C64 N43 1.363(12)
C65 N42 1.450(12)
C65 N45 1.485(12)
C65 H65A 0.9700
C65 H65B 0.9700
C66 N44 1.431(12)
C66 N47 1.491(12)
C66 H66A 0.9700
C66 H66B 0.9700
C67 O12 1.234(12)
C67 N46 1.337(13)
C67 N45 1.364(13)
C68 N45 1.424(12)
C68 N47 1.433(12)
C68 C69 1.601(13)
C68 H68 0.9800
C69 N46 1.438(12)
C69 N48 1.471(12)
C69 H69 0.9800
C70 O27 1.217(11)
C70 N48 1.333(12)
C70 N47 1.350(13)
C71 N49 1.394(12)
C71 N46 1.503(12)
C71 H71A 0.9700
C71 H71B 0.9700
C72 N48 1.461(11)
C72 N51 1.472(12)
C72 H72A 0.9700
C72 H72B 0.9700
C73 O13 1.178(11)
C73 N49 1.354(13)
C73 N50 1.415(13)
C74 N49 1.443(12)
C74 N51 1.450(13)
C74 C75 1.541(14)
C74 H74 0.9800
C75 N50 1.445(13)
C75 N52 1.466(13)
C75 H75 0.9800
C76 O28 1.222(13)
C76 N52 1.375(14)
C76 N51 1.378(14)
C77 N50 1.406(13)
C77 N53 1.424(13)
C77 H77A 0.9700
C77 H77B 0.9700
C78 N55 1.442(13)
C78 N52 1.469(13)
C78 H78A 0.9700
C78 H78B 0.9700
C79 O14 1.238(13)
C79 N54 1.360(14)
C79 N53 1.368(14)
C80 N55 1.419(13)
C80 N53 1.430(12)
C80 C81 1.552(14)
C80 H80 0.9800
C81 N56 1.416(13)
C81 N54 1.452(14)
C81 H81 0.9800
C82 O29 1.212(12)
C82 N56 1.300(13)
C82 N55 1.405(13)
C83 N57 1.421(13)
C83 N54 1.472(14)
C83 H83A 0.9700
C83 H83B 0.9700
C84 N59 1.446(13)
C84 N56 1.478(13)
C84 H84A 0.9700
C84 H84B 0.9700
C85 O15 1.200(13)
C85 N57 1.350(14)
C85 N58 1.414(13)
C86 N59 1.427(12)
C86 N57 1.499(13)
C86 C87 1.573(14)
C86 H86 0.9800
C87 N60 1.439(12)
C87 N58 1.470(12)
C87 H87 0.9800
C88 O30 1.232(11)
C88 N59 1.370(12)
C88 N60 1.367(13)
C89 N58 1.412(12)
C89 N1 1.450(12)
C89 H89A 0.9700
C89 H89B 0.9700
C90 N3 1.419(12)
C90 N60 1.440(12)
C90 H90A 0.9700
C90 H90B 0.9700

loop_
_platon_squeeze_void_nr
_platon_squeeze_void_average_x
_platon_squeeze_void_average_y
_platon_squeeze_void_average_z
_platon_squeeze_void_volume
_platon_squeeze_void_count_electrons
_platon_squeeze_void_content
1 -0.003 0.007 0.000 1930 855 ' '
2 0.021 0.567 0.500 1930 857 ' '
3 0.066 0.021 0.776 7 0 ' '
4 0.155 0.633 0.744 101 30 ' '
5 0.345 0.133 0.756 101 49 ' '
6 0.434 0.521 0.724 6 0 ' '
7 0.566 0.479 0.276 6 0 ' '
8 0.655 0.867 0.244 101 30 ' '
9 0.845 0.367 0.256 101 47 ' '
10 0.934 0.979 0.224 6 1 ' '
